data_7010275
loop_
_publ_author_name
'Bonar-Law, Richard P.'
'Bickley, Jamie F.'
'Femoni, Cristina'
'Steiner, Alexander'

_publ_section_title
;
 Dirhodium(II) carboxylates as building blocks. Macrocyclic dimers with
 vertically stacked Rh24+ units
;
_journal_issue 23
_journal_name_full 'Journal of the Chemical Society, Dalton Transactions'
_journal_page_first 4244
_journal_paper_doi 10.1039/b007625m
_journal_year 2000
_chemical_formula_sum 'C95 H124 O23 Rh4'
_chemical_formula_weight 2045.83
_chemical_name_systematic
; 
 ? 
;
_space_group_IT_number 1
_symmetry_cell_setting triclinic
_symmetry_space_group_name_Hall 'P 1'
_symmetry_space_group_name_H-M 'P 1'
_atom_sites_solution_hydrogens geom
_atom_sites_solution_primary direct
_atom_sites_solution_secondary difmap
_audit_creation_method SHELXL-97
_cell_angle_alpha 86.10(3)
_cell_angle_beta 89.83(3)
_cell_angle_gamma 66.06(3)
_cell_formula_units_Z 1
_cell_length_a 12.983(3)
_cell_length_b 14.179(3)
_cell_length_c 14.632(4)
_cell_measurement_temperature 213(2)
_cell_volume 2455.2(12)
_computing_data_collection 'IPDS (STOE, 1997)'
_computing_data_reduction 'X-RED (STOE, 1996)'
_computing_structure_refinement 'SHELXL-97 (Sheldrick, 1997)'
_computing_structure_solution 'SHELXS-97 (Sheldrick, 1990)'
_diffrn_ambient_temperature 213(2)
_diffrn_detector_area_resol_mean 6.67
_diffrn_measured_fraction_theta_full 0.927
_diffrn_measured_fraction_theta_max 0.927
_diffrn_measurement_device_type 'STOE IPDS'
_diffrn_measurement_method 'IMAGE PLATE'
_diffrn_radiation_monochromator graphite
_diffrn_radiation_source 'fine-focus sealed tube'
_diffrn_radiation_type MoK\a
_diffrn_radiation_wavelength 0.71073
_diffrn_reflns_av_R_equivalents 0.0331
_diffrn_reflns_av_sigmaI/netI 0.0503
_diffrn_reflns_limit_h_max 14
_diffrn_reflns_limit_h_min -14
_diffrn_reflns_limit_k_max 15
_diffrn_reflns_limit_k_min -16
_diffrn_reflns_limit_l_max 16
_diffrn_reflns_limit_l_min -16
_diffrn_reflns_number 15545
_diffrn_reflns_theta_full 24.10
_diffrn_reflns_theta_max 24.10
_diffrn_reflns_theta_min 2.18
_exptl_absorpt_coefficient_mu 0.644
_exptl_absorpt_correction_type none
_exptl_crystal_colour green
_exptl_crystal_density_diffrn 1.384
_exptl_crystal_density_method 'not measured'
_exptl_crystal_description prism
_exptl_crystal_F_000 1058
_exptl_crystal_size_max .3
_exptl_crystal_size_mid .2
_exptl_crystal_size_min .2
_refine_diff_density_max 1.057
_refine_diff_density_min -0.485
_refine_diff_density_rms 0.098
_refine_ls_abs_structure_details 'Flack H D (1983), Acta Cryst. A39, 876-881'
_refine_ls_abs_structure_Flack 0.20(4)
_refine_ls_extinction_method none
_refine_ls_goodness_of_fit_ref 0.932
_refine_ls_hydrogen_treatment mixed
_refine_ls_matrix_type full
_refine_ls_number_parameters 1000
_refine_ls_number_reflns 13065
_refine_ls_number_restraints 376
_refine_ls_restrained_S_all 0.929
_refine_ls_R_factor_all 0.0579
_refine_ls_R_factor_gt 0.0406
_refine_ls_shift/su_max 0.004
_refine_ls_shift/su_mean 0.000
_refine_ls_structure_factor_coef Fsqd
_refine_ls_weighting_details 'calc w=1/[\s^2^(Fo^2^)+(0.0728P)^2^+0.0000P] where P=(Fo^2^+2Fc^2^)/3'
_refine_ls_weighting_scheme calc
_refine_ls_wR_factor_gt 0.1034
_refine_ls_wR_factor_ref 0.1090
_reflns_number_gt 9490
_reflns_number_total 13065
_reflns_threshold_expression >2sigma(I)
_cod_data_source_file b007625m.txt
_cod_data_source_block 2
_cod_depositor_comments
;
The following automatic conversions were performed:
'_atom_site_symetry_multiplicity' tag replaced with
'_atom_site_symmetry_multiplicity'.

Automatic conversion script
Id: cif_correct_tags 1440 2010-10-19 06:21:57Z saulius 

The following automatic conversions were performed:
'_symmetry_cell_setting' value 'Triclinic' changed to 'triclinic'
according to '/home/saulius/struct/CIF-dictionaries/cif_core.dic'
dictionary named 'cif_core.dic' version 2.4.1 from 2010-06-29.

Automatic conversion script
Id: cif_fix_enum 1527 2010-12-29 10:47:43Z saulius 
;
_cod_original_cell_volume 2455.3(10)
_cod_original_sg_symbol_H-M P1
_cod_database_code 7010275

loop_
_symmetry_equiv_pos_as_xyz
'x, y, z'

loop_
_atom_site_label
_atom_site_type_symbol
_atom_site_fract_x
_atom_site_fract_y
_atom_site_fract_z
_atom_site_U_iso_or_equiv
_atom_site_adp_type
_atom_site_occupancy
_atom_site_symmetry_multiplicity
_atom_site_calc_flag
_atom_site_refinement_flags
_atom_site_disorder_assembly
_atom_site_disorder_group
Rh1 Rh 0.30179(7) 1.09559(6) 0.69130(5) 0.0267(3) Uani 1 1 d . . .
Rh2 Rh 0.31733(6) 0.93132(6) 0.75237(5) 0.0228(3) Uani 1 1 d . . .
Rh3 Rh 0.36888(6) 0.82315(6) 0.95823(5) 0.0242(3) Uani 1 1 d . . .
Rh4 Rh 0.38464(7) 0.65705(7) 1.01499(5) 0.0271(3) Uani 1 1 d . . .
O1 O 0.1391(8) 1.1525(8) 0.7313(7) 0.028(2) Uani 1 1 d . . .
O2 O 0.1500(8) 0.9943(8) 0.7735(7) 0.030(3) Uani 1 1 d . . .
O3 O 0.3438(9) 1.1235(8) 0.8146(7) 0.031(3) Uani 1 1 d . . .
O4 O 0.3491(9) 0.9713(9) 0.8735(7) 0.032(3) Uani 1 1 d . . .
O5 O 0.2573(8) 1.0563(8) 0.5669(6) 0.027(2) Uani 1 1 d . . .
O6 O 0.2855(9) 0.8986(9) 0.6274(7) 0.036(3) Uani 1 1 d . . .
O7 O 0.4689(8) 1.0283(8) 0.6696(6) 0.031(3) Uani 1 1 d . . .
O8 O 0.4855(8) 0.8745(8) 0.7356(6) 0.025(2) Uani 1 1 d . . .
O9 O 0.2022(8) 0.8816(8) 0.9836(7) 0.030(2) Uani 1 1 d . A .
O10 O 0.2130(9) 0.7241(9) 1.0372(7) 0.040(3) Uani 1 1 d . A .
O11 O 0.3981(8) 0.8525(8) 1.0860(7) 0.030(3) Uani 1 1 d . . .
O12 O 0.4187(9) 0.6902(10) 1.1385(8) 0.045(3) Uani 1 1 d . . .
O13 O 0.3406(9) 0.7808(8) 0.8290(7) 0.021(2) Uiso 1 1 d . . .
O14 O 0.3490(10) 0.6273(9) 0.8838(7) 0.038(3) Uani 1 1 d . . .
O15 O 0.5348(8) 0.7641(8) 0.9340(6) 0.028(2) Uani 1 1 d . . .
O16 O 0.5529(9) 0.6010(9) 0.9838(7) 0.036(3) Uani 1 1 d . . .
O17 O 0.1001(7) 1.2545(6) 0.5310(6) 0.079(3) Uani 1 1 d . B .
H17 H 0.1529 1.2493 0.4966 0.119 Uiso 1 1 calc R . .
O18 O -0.0441(8) 1.3978(7) 0.5128(7) 0.097(3) Uani 1 1 d . B .
O19 O -0.0019(7) 0.9969(7) 0.8979(6) 0.031(2) Uani 1 1 d . A .
O20 O 0.1261(5) 1.1115(4) 0.4128(4) 0.0404(14) Uani 1 1 d . B .
O21 O 0.6845(8) 0.7580(7) 0.8066(6) 0.032(2) Uani 1 1 d . . .
C1 C 0.0996(12) 1.0859(12) 0.7627(9) 0.024(3) Uiso 1 1 d . . .
C2 C -0.0220(12) 1.1313(11) 0.7899(8) 0.028(4) Uani 1 1 d . A .
C3 C -0.0906(11) 1.2284(11) 0.7436(10) 0.032(4) Uani 1 1 d . . .
H3 H -0.0564 1.2606 0.7032 0.039 Uiso 1 1 calc R . .
C4 C -0.2060(12) 1.2774(11) 0.7559(9) 0.035(4) Uiso 1 1 d . . .
C5 C -0.2809(13) 1.3875(12) 0.7098(10) 0.041(4) Uani 1 1 d . . .
C6 C -0.3165(14) 1.3744(14) 0.6125(10) 0.066(5) Uani 1 1 d . . .
H6A H -0.3632 1.4417 0.5830 0.079 Uiso 1 1 calc R . .
H6B H -0.3587 1.3315 0.6165 0.079 Uiso 1 1 calc R . .
H6C H -0.2498 1.3417 0.5768 0.079 Uiso 1 1 calc R . .
C7 C -0.3893(13) 1.4431(13) 0.7620(11) 0.061(5) Uani 1 1 d . . .
H7A H -0.4347 1.5088 0.7291 0.073 Uiso 1 1 calc R . .
H7B H -0.3700 1.4553 0.8228 0.073 Uiso 1 1 calc R . .
H7C H -0.4318 1.4004 0.7672 0.073 Uiso 1 1 calc R . .
C8 C -0.2111(13) 1.4541(12) 0.6995(12) 0.064(5) Uani 1 1 d . . .
H8A H -0.2567 1.5206 0.6680 0.077 Uiso 1 1 calc R . .
H8B H -0.1446 1.4187 0.6644 0.077 Uiso 1 1 calc R . .
H8C H -0.1883 1.4646 0.7598 0.077 Uiso 1 1 calc R . .
C9 C -0.2522(14) 1.2201(12) 0.8130(10) 0.039(4) Uani 1 1 d . . .
H9 H -0.3309 1.2476 0.8189 0.047 Uiso 1 1 calc R . .
C10 C -0.1882(11) 1.1254(11) 0.8611(9) 0.031(4) Uani 1 1 d . A .
C11 C -0.2442(12) 1.0716(12) 0.9245(10) 0.038(4) Uani 1 1 d . . .
C12 C -0.3196(12) 1.0424(12) 0.8665(9) 0.048(4) Uiso 1 1 d . . .
H12A H -0.3571 1.0083 0.9051 0.058 Uiso 1 1 calc R . .
H12B H -0.2751 0.9957 0.8221 0.058 Uiso 1 1 calc R . .
H12C H -0.3756 1.1042 0.8348 0.058 Uiso 1 1 calc R . .
C13 C -0.3159(14) 1.1435(12) 0.9924(10) 0.051(4) Uani 1 1 d . . .
H13A H -0.3540 1.1090 1.0297 0.062 Uiso 1 1 calc R . .
H13B H -0.3714 1.2050 0.9599 0.062 Uiso 1 1 calc R . .
H13C H -0.2686 1.1631 1.0314 0.062 Uiso 1 1 calc R . .
C14 C -0.1611(12) 0.9809(12) 0.9734(10) 0.032(4) Uani 1 1 d . A .
C15 C -0.1923(11) 0.9177(13) 1.0359(11) 0.043(4) Uani 1 1 d . . .
H15 H -0.2694 0.9397 1.0479 0.052 Uiso 1 1 calc R . .
C16 C -0.1185(13) 0.8251(12) 1.0817(10) 0.036(4) Uani 1 1 d . A .
C17 C -0.1631(11) 0.7629(10) 1.1495(9) 0.046(4) Uiso 1 1 d DU . .
C18 C -0.2907(16) 0.7937(19) 1.1411(16) 0.057(8) Uiso 0.56(3) 1 d PDU A 1
H18A H -0.3127 0.7535 1.1872 0.085 Uiso 0.56(3) 1 calc PR A 1
H18B H -0.3095 0.7802 1.0807 0.085 Uiso 0.56(3) 1 calc PR A 1
H18C H -0.3303 0.8667 1.1501 0.085 Uiso 0.56(3) 1 calc PR A 1
C19 C -0.127(2) 0.767(2) 1.2479(13) 0.071(7) Uiso 0.56(3) 1 d PDU A 1
H19A H -0.0465 0.7512 1.2503 0.106 Uiso 0.56(3) 1 calc PR A 1
H19B H -0.1420 0.7175 1.2879 0.106 Uiso 0.56(3) 1 calc PR A 1
H19C H -0.1682 0.8363 1.2678 0.106 Uiso 0.56(3) 1 calc PR A 1
C20 C -0.1088(16) 0.6478(13) 1.1247(14) 0.047(6) Uiso 0.56(3) 1 d PDU A 1
H20A H -0.0273 0.6225 1.1291 0.070 Uiso 0.56(3) 1 calc PR A 1
H20B H -0.1315 0.6432 1.0626 0.070 Uiso 0.56(3) 1 calc PR A 1
H20C H -0.1338 0.6061 1.1669 0.070 Uiso 0.56(3) 1 calc PR A 1
C18' C -0.277(3) 0.757(3) 1.106(2) 0.059(8) Uiso 0.44(3) 1 d PU A 2
H18D H -0.3035 0.7168 1.1492 0.089 Uiso 0.44(3) 1 calc PR A 2
H18E H -0.2596 0.7241 1.0490 0.089 Uiso 0.44(3) 1 calc PR A 2
H18F H -0.3354 0.8263 1.0957 0.089 Uiso 0.44(3) 1 calc PR A 2
C19' C -0.188(3) 0.823(2) 1.2435(17) 0.049(7) Uiso 0.44(3) 1 d PU A 2
H19D H -0.2129 0.7849 1.2898 0.073 Uiso 0.44(3) 1 calc PR A 2
H19E H -0.2469 0.8919 1.2315 0.073 Uiso 0.44(3) 1 calc PR A 2
H19F H -0.1201 0.8275 1.2651 0.073 Uiso 0.44(3) 1 calc PR A 2
C20' C -0.076(2) 0.6499(19) 1.176(2) 0.047(7) Uiso 0.44(3) 1 d PU A 2
H20D H -0.1090 0.6161 1.2192 0.070 Uiso 0.44(3) 1 calc PR A 2
H20E H -0.0090 0.6517 1.2037 0.070 Uiso 0.44(3) 1 calc PR A 2
H20F H -0.0555 0.6119 1.1213 0.070 Uiso 0.44(3) 1 calc PR A 2
C21 C -0.0082(11) 0.7990(11) 1.0714(8) 0.029(3) Uani 1 1 d . . .
H21 H 0.0434 0.7386 1.1035 0.035 Uiso 1 1 calc R A .
C22 C 0.0324(10) 0.8578(11) 1.0151(9) 0.027(3) Uani 1 1 d . A .
C23 C -0.0446(12) 0.9474(11) 0.9622(10) 0.029(3) Uani 1 1 d . . .
C24 C -0.0696(12) 1.0834(12) 0.8482(9) 0.029(4) Uani 1 1 d . . .
C25 C 0.2584(12) 0.9731(12) 0.5598(9) 0.030(4) Uani 1 1 d . . .
C26 C 0.2229(11) 0.9415(11) 0.4748(8) 0.034(3) Uani 1 1 d . B .
C27 C 0.2464(7) 0.8344(6) 0.4696(5) 0.0340(18) Uani 1 1 d . . .
H27 H 0.2888 0.7878 0.5179 0.041 Uiso 1 1 calc R . .
C28 C 0.2103(7) 0.7941(7) 0.3971(6) 0.041(2) Uani 1 1 d . B .
C29 C 0.2316(8) 0.6807(7) 0.3972(6) 0.052(3) Uani 1 1 d DU . .
C30 C 0.1260(17) 0.6687(15) 0.4377(15) 0.060(6) Uiso 0.60(4) 1 d PDU B 1
H30A H 0.1375 0.5966 0.4397 0.091 Uiso 0.60(4) 1 calc PR B 1
H30B H 0.0602 0.7101 0.3994 0.091 Uiso 0.60(4) 1 calc PR B 1
H30C H 0.1147 0.6920 0.4992 0.091 Uiso 0.60(4) 1 calc PR B 1
C31 C 0.3410(13) 0.6096(13) 0.4522(14) 0.055(6) Uiso 0.60(4) 1 d PDU B 1
H31A H 0.3532 0.5378 0.4483 0.083 Uiso 0.60(4) 1 calc PR B 1
H31B H 0.3334 0.6259 0.5158 0.083 Uiso 0.60(4) 1 calc PR B 1
H31C H 0.4046 0.6206 0.4267 0.083 Uiso 0.60(4) 1 calc PR B 1
C32 C 0.248(2) 0.6461(19) 0.2982(12) 0.063(7) Uiso 0.60(4) 1 d PDU B 1
H32A H 0.2650 0.5729 0.2993 0.095 Uiso 0.60(4) 1 calc PR B 1
H32B H 0.3102 0.6588 0.2714 0.095 Uiso 0.60(4) 1 calc PR B 1
H32C H 0.1797 0.6850 0.2619 0.095 Uiso 0.60(4) 1 calc PR B 1
C30' C 0.163(3) 0.658(2) 0.465(2) 0.054(8) Uiso 0.40(4) 1 d PU B 2
H30D H 0.1770 0.5850 0.4664 0.080 Uiso 0.40(4) 1 calc PR B 2
H30E H 0.0837 0.6993 0.4498 0.080 Uiso 0.40(4) 1 calc PR B 2
H30F H 0.1807 0.6737 0.5249 0.080 Uiso 0.40(4) 1 calc PR B 2
C31' C 0.370(3) 0.616(3) 0.399(4) 0.100(13) Uiso 0.40(4) 1 d PU B 2
H31D H 0.3886 0.5421 0.3988 0.149 Uiso 0.40(4) 1 calc PR B 2
H31E H 0.4027 0.6288 0.4537 0.149 Uiso 0.40(4) 1 calc PR B 2
H31F H 0.4011 0.6376 0.3452 0.149 Uiso 0.40(4) 1 calc PR B 2
C32' C 0.214(4) 0.654(3) 0.303(2) 0.060(10) Uiso 0.40(4) 1 d PU B 2
H32D H 0.2307 0.5812 0.3039 0.091 Uiso 0.40(4) 1 calc PR B 2
H32E H 0.2646 0.6701 0.2616 0.091 Uiso 0.40(4) 1 calc PR B 2
H32F H 0.1369 0.6946 0.2827 0.091 Uiso 0.40(4) 1 calc PR B 2
C33 C 0.1461(7) 0.8663(7) 0.3291(6) 0.042(2) Uani 1 1 d . . .
H33 H 0.1208 0.8425 0.2790 0.050 Uiso 1 1 calc R B .
C34 C 0.1160(7) 0.9740(6) 0.3303(5) 0.038(2) Uani 1 1 d . B .
C35 C 0.0506(9) 1.0539(8) 0.2536(6) 0.053(2) Uani 1 1 d . . .
C36 C 0.1274(10) 1.0722(8) 0.1916(6) 0.073(3) Uani 1 1 d . B .
H36A H 0.0851 1.1227 0.1426 0.087 Uiso 1 1 calc R . .
H36B H 0.1751 1.0080 0.1660 0.087 Uiso 1 1 calc R . .
H36C H 0.1739 1.0985 0.2244 0.087 Uiso 1 1 calc R . .
C37 C -0.0216(11) 1.0171(8) 0.2012(7) 0.082(4) Uani 1 1 d . B .
H37A H -0.0624 1.0691 0.1527 0.098 Uiso 1 1 calc R . .
H37B H -0.0749 1.0051 0.2419 0.098 Uiso 1 1 calc R . .
H37C H 0.0251 0.9532 0.1747 0.098 Uiso 1 1 calc R . .
C38 C -0.0204(7) 1.1479(7) 0.2975(5) 0.042(2) Uani 1 1 d . B .
C39 C -0.1313(8) 1.2171(9) 0.2688(6) 0.057(3) Uani 1 1 d . . .
H39 H -0.1650 1.1991 0.2199 0.068 Uiso 1 1 calc R B .
C40 C -0.1939(8) 1.3097(8) 0.3079(7) 0.056(3) Uani 1 1 d . B .
C41 C -0.3169(9) 1.3816(11) 0.2747(8) 0.085(4) Uani 1 1 d DU . .
C42 C -0.3586(15) 1.3326(13) 0.2011(11) 0.067(5) Uiso 0.649(15) 1 d PDU B 1
H42A H -0.2998 1.3037 0.1573 0.101 Uiso 0.649(15) 1 calc PR B 1
H42B H -0.4249 1.3850 0.1698 0.101 Uiso 0.649(15) 1 calc PR B 1
H42C H -0.3775 1.2781 0.2297 0.101 Uiso 0.649(15) 1 calc PR B 1
C43 C -0.3959(18) 1.4070(18) 0.3540(13) 0.093(7) Uiso 0.649(15) 1 d PDU B 1
H43A H -0.3554 1.4097 0.4087 0.140 Uiso 0.649(15) 1 calc PR B 1
H43B H -0.4249 1.3541 0.3642 0.140 Uiso 0.649(15) 1 calc PR B 1
H43C H -0.4581 1.4736 0.3401 0.140 Uiso 0.649(15) 1 calc PR B 1
C44 C -0.3133(18) 1.4831(15) 0.2350(14) 0.076(7) Uiso 0.649(15) 1 d PDU B 1
H44A H -0.2847 1.5125 0.2816 0.114 Uiso 0.649(15) 1 calc PR B 1
H44B H -0.3886 1.5315 0.2154 0.114 Uiso 0.649(15) 1 calc PR B 1
H44C H -0.2641 1.4696 0.1830 0.114 Uiso 0.649(15) 1 calc PR B 1
C42' C -0.388(4) 1.349(4) 0.342(3) 0.094(12) Uiso 0.351(15) 1 d PU B 2
H42D H -0.3601 1.2744 0.3477 0.141 Uiso 0.351(15) 1 calc PR B 2
H42E H -0.4660 1.3781 0.3188 0.141 Uiso 0.351(15) 1 calc PR B 2
H42F H -0.3850 1.3748 0.4008 0.141 Uiso 0.351(15) 1 calc PR B 2
C43' C -0.336(4) 1.396(4) 0.174(3) 0.112(15) Uiso 0.351(15) 1 d PU B 2
H43D H -0.2661 1.3584 0.1440 0.168 Uiso 0.351(15) 1 calc PR B 2
H43E H -0.3641 1.4689 0.1544 0.168 Uiso 0.351(15) 1 calc PR B 2
H43F H -0.3916 1.3696 0.1574 0.168 Uiso 0.351(15) 1 calc PR B 2
C44' C -0.367(6) 1.509(5) 0.326(5) 0.17(2) Uiso 0.351(15) 1 d PU B 2
H44D H -0.4283 1.5306 0.3682 0.262 Uiso 0.351(15) 1 calc PR B 2
H44E H -0.3890 1.5538 0.2698 0.262 Uiso 0.351(15) 1 calc PR B 2
H44F H -0.3010 1.5128 0.3533 0.262 Uiso 0.351(15) 1 calc PR B 2
C45 C -0.1443(7) 1.3356(8) 0.3774(6) 0.051(2) Uani 1 1 d . . .
H45 H -0.1841 1.3986 0.4036 0.061 Uiso 1 1 calc R B .
C46 C -0.0339(8) 1.2709(7) 0.4125(6) 0.049(2) Uani 1 1 d . B .
C47 C 0.0084(9) 1.3113(8) 0.4911(8) 0.052(3) Uani 1 1 d . . .
C48 C 0.0204(7) 1.1799(7) 0.3735(6) 0.039(2) Uani 1 1 d . . .
C49 C 0.1562(6) 1.0058(6) 0.4068(5) 0.0338(18) Uani 1 1 d . . .
C50 C 0.3563(12) 1.0600(12) 0.8810(9) 0.028(3) Uiso 1 1 d . . .
C51 C 0.3855(13) 1.0785(14) 0.9769(10) 0.056(5) Uani 1 1 d . . .
H51A H 0.3877 1.0222 1.0195 0.084 Uiso 1 1 calc R . .
H51B H 0.3287 1.1432 0.9953 0.084 Uiso 1 1 calc R . .
H51C H 0.4586 1.0820 0.9770 0.084 Uiso 1 1 calc R . .
C52 C 0.5262(12) 0.9309(11) 0.6972(9) 0.027(3) Uiso 1 1 d . . .
C53 C 0.6498(12) 0.8946(12) 0.6945(9) 0.030(4) Uiso 1 1 d . B .
C54 C 0.6924(12) 0.9499(12) 0.6309(9) 0.035(4) Uani 1 1 d . . .
H54 H 0.6405 1.0077 0.5961 0.042 Uiso 1 1 calc R . .
C55 C 0.8103(12) 0.9217(12) 0.6174(9) 0.033(4) Uani 1 1 d . B .
C56 C 0.8491(9) 0.9891(10) 0.5537(8) 0.042(4) Uani 1 1 d DU . .
C57 C 0.7777(14) 1.1015(12) 0.5660(14) 0.043(5) Uiso 0.649(15) 1 d PDU B 1
H57A H 0.8064 1.1443 0.5289 0.065 Uiso 0.649(15) 1 calc PR B 1
H57B H 0.7802 1.1147 0.6300 0.065 Uiso 0.649(15) 1 calc PR B 1
H57C H 0.7004 1.1179 0.5471 0.065 Uiso 0.649(15) 1 calc PR B 1
C58 C 0.9671(13) 0.9734(16) 0.5802(12) 0.037(5) Uiso 0.649(15) 1 d PDU B 1
H58A H 0.9912 1.0166 0.5391 0.056 Uiso 0.649(15) 1 calc PR B 1
H58B H 1.0175 0.9013 0.5760 0.056 Uiso 0.649(15) 1 calc PR B 1
H58C H 0.9687 0.9920 0.6426 0.056 Uiso 0.649(15) 1 calc PR B 1
C59 C 0.8476(18) 0.9612(17) 0.4592(10) 0.048(5) Uiso 0.649(15) 1 d PDU B 1
H59A H 0.8776 1.0008 0.4192 0.072 Uiso 0.649(15) 1 calc PR B 1
H59B H 0.7707 0.9765 0.4399 0.072 Uiso 0.649(15) 1 calc PR B 1
H59C H 0.8934 0.8879 0.4560 0.072 Uiso 0.649(15) 1 calc PR B 1
C57' C 0.7545(17) 1.0807(17) 0.5050(17) 0.039(7) Uiso 0.351(15) 1 d PDU B 2
H57D H 0.7859 1.1210 0.4674 0.058 Uiso 0.351(15) 1 calc PR B 2
H57E H 0.7057 1.1235 0.5498 0.058 Uiso 0.351(15) 1 calc PR B 2
H57F H 0.7112 1.0562 0.4664 0.058 Uiso 0.351(15) 1 calc PR B 2
C58' C 0.920(2) 1.030(2) 0.6035(17) 0.050(8) Uiso 0.351(15) 1 d PDU B 2
H58D H 0.9449 1.0709 0.5608 0.074 Uiso 0.351(15) 1 calc PR B 2
H58E H 0.9850 0.9722 0.6314 0.074 Uiso 0.351(15) 1 calc PR B 2
H58F H 0.8763 1.0721 0.6508 0.074 Uiso 0.351(15) 1 calc PR B 2
C59' C 0.919(2) 0.9206(18) 0.4833(16) 0.051(8) Uiso 0.351(15) 1 d PDU B 2
H59D H 0.9514 0.9588 0.4437 0.076 Uiso 0.351(15) 1 calc PR B 2
H59E H 0.8726 0.8979 0.4469 0.076 Uiso 0.351(15) 1 calc PR B 2
H59F H 0.9797 0.8608 0.5137 0.076 Uiso 0.351(15) 1 calc PR B 2
C60 C 0.8809(13) 0.8347(11) 0.6694(9) 0.033(3) Uiso 1 1 d . . .
H60 H 0.9592 0.8126 0.6637 0.039 Uiso 1 1 calc R B .
C61 C 0.8411(11) 0.7783(11) 0.7299(9) 0.031(4) Uani 1 1 d . B .
C62 C 0.9302(11) 0.6744(11) 0.7797(10) 0.037(4) Uani 1 1 d . . .
C63 C 0.9937(14) 0.5983(13) 0.7031(11) 0.063(5) Uani 1 1 d . B .
H63A H 1.0482 0.5338 0.7322 0.075 Uiso 1 1 calc R . .
H63B H 1.0324 0.6301 0.6634 0.075 Uiso 1 1 calc R . .
H63C H 0.9393 0.5846 0.6672 0.075 Uiso 1 1 calc R . .
C64 C 1.0135(11) 0.7028(13) 0.8413(11) 0.076(6) Uani 1 1 d . B .
H64A H 1.0705 0.6399 0.8705 0.091 Uiso 1 1 calc R . .
H64B H 0.9710 0.7473 0.8879 0.091 Uiso 1 1 calc R . .
H64C H 1.0495 0.7385 0.8030 0.091 Uiso 1 1 calc R . .
C65 C 0.8727(12) 0.6219(11) 0.8393(9) 0.030(3) Uani 1 1 d . B .
C66 C 0.9378(11) 0.5236(10) 0.8838(9) 0.029(3) Uani 1 1 d . . .
H66 H 1.0151 0.4923 0.8718 0.035 Uiso 1 1 calc R B .
C67 C 0.8940(11) 0.4716(10) 0.9434(8) 0.028(3) Uiso 1 1 d . B .
C68 C 0.9641(13) 0.3680(12) 0.9911(10) 0.040(4) Uani 1 1 d . . .
C69 C 0.8979(13) 0.2993(11) 0.9943(10) 0.045(4) Uani 1 1 d . B .
H69A H 0.9455 0.2308 1.0209 0.054 Uiso 1 1 calc R . .
H69B H 0.8743 0.2943 0.9326 0.054 Uiso 1 1 calc R . .
H69C H 0.8320 0.3295 1.0313 0.054 Uiso 1 1 calc R . .
C70 C 0.9947(14) 0.3817(12) 1.0855(11) 0.060(5) Uani 1 1 d . B .
H70A H 1.0408 0.3147 1.1158 0.072 Uiso 1 1 calc R . .
H70B H 0.9267 0.4145 1.1195 0.072 Uiso 1 1 calc R . .
H70C H 1.0368 0.4249 1.0826 0.072 Uiso 1 1 calc R . .
C71 C 1.0653(14) 0.3113(12) 0.9343(12) 0.062(5) Uani 1 1 d . B .
H71A H 1.1080 0.2427 0.9634 0.074 Uiso 1 1 calc R . .
H71B H 1.1127 0.3494 0.9297 0.074 Uiso 1 1 calc R . .
H71C H 1.0401 0.3053 0.8735 0.074 Uiso 1 1 calc R . .
C72 C 0.7791(12) 0.5206(10) 0.9606(9) 0.032(4) Uani 1 1 d . . .
H72 H 0.7469 0.4867 1.0014 0.039 Uiso 1 1 calc R B .
C73 C 0.7119(11) 0.6155(11) 0.9207(9) 0.030(4) Uani 1 1 d . B .
C74 C 0.7605(12) 0.6661(10) 0.8531(9) 0.027(3) Uani 1 1 d . . .
C75 C 0.7272(13) 0.8084(12) 0.7426(9) 0.030(3) Uiso 1 1 d . . .
C76 C 0.5899(12) 0.6614(12) 0.9462(9) 0.029(4) Uani 1 1 d . . .
C77 C 0.3338(11) 0.6959(11) 0.8190(10) 0.028(3) Uani 1 1 d . . .
C78 C 0.3114(11) 0.6745(9) 0.7272(8) 0.038(4) Uani 1 1 d . . .
H78A H 0.2981 0.7347 0.6854 0.057 Uiso 1 1 calc R . .
H78B H 0.2454 0.6588 0.7273 0.057 Uiso 1 1 calc R . .
H78C H 0.3759 0.6159 0.7075 0.057 Uiso 1 1 calc R . .
C79 C 0.4197(12) 0.7847(14) 1.1455(10) 0.035(4) Uani 1 1 d . . .
C80 C 0.4450(14) 0.8077(15) 1.2436(10) 0.066(5) Uani 1 1 d . . .
H80A H 0.4460 0.8758 1.2417 0.100 Uiso 1 1 calc R . .
H80B H 0.5177 0.7562 1.2657 0.100 Uiso 1 1 calc R . .
H80C H 0.3869 0.8055 1.2845 0.100 Uiso 1 1 calc R . .
C81 C 0.1594(11) 0.8151(11) 1.0068(9) 0.025(3) Uani 1 1 d . . .
O90 O 0.2998(8) 1.2517(7) 0.6345(7) 0.052(3) Uani 1 1 d DU . .
C91 C 0.2116(16) 1.336(4) 0.675(4) 0.052(13) Uiso 0.259(11) 1 d PDU C 1
H91A H 0.1731 1.3933 0.6294 0.063 Uiso 0.259(11) 1 calc PR C 1
H91B H 0.1561 1.3131 0.7033 0.063 Uiso 0.259(11) 1 calc PR C 1
C92 C 0.269(2) 1.366(2) 0.7428(17) 0.033(7) Uiso 0.259(11) 1 d PDU C 1
H92A H 0.2545 1.3418 0.8040 0.039 Uiso 0.259(11) 1 calc PR C 1
H92B H 0.2411 1.4412 0.7399 0.039 Uiso 0.259(11) 1 calc PR C 1
C93 C 0.3915(17) 1.3200(18) 0.7269(15) 0.015(6) Uiso 0.259(11) 1 d PDU C 1
H93A H 0.4199 1.3742 0.7175 0.018 Uiso 0.259(11) 1 calc PR C 1
H93B H 0.4327 1.2728 0.7791 0.018 Uiso 0.259(11) 1 calc PR C 1
C94 C 0.404(2) 1.266(4) 0.647(3) 0.058(14) Uiso 0.259(11) 1 d PDU C 1
H94A H 0.4682 1.1985 0.6541 0.070 Uiso 0.259(11) 1 calc PR C 1
H94B H 0.4156 1.3056 0.5936 0.070 Uiso 0.259(11) 1 calc PR C 1
C91' C 0.2236(12) 1.3428(14) 0.6763(17) 0.051(6) Uiso 0.741(11) 1 d PDU C 2
H91C H 0.1508 1.3729 0.6431 0.061 Uiso 0.741(11) 1 calc PR C 2
H91D H 0.2112 1.3254 0.7402 0.061 Uiso 0.741(11) 1 calc PR C 2
C92' C 0.2766(15) 1.4141(12) 0.6717(15) 0.100(6) Uiso 0.741(11) 1 d PDU C 2
H92C H 0.2979 1.4240 0.7334 0.120 Uiso 0.741(11) 1 calc PR C 2
H92D H 0.2249 1.4813 0.6433 0.120 Uiso 0.741(11) 1 calc PR C 2
C93' C 0.3792(14) 1.3688(12) 0.6153(13) 0.090(5) Uiso 0.741(11) 1 d PDU C 2
H93C H 0.3619 1.3900 0.5500 0.108 Uiso 0.741(11) 1 calc PR C 2
H93D H 0.4395 1.3881 0.6354 0.108 Uiso 0.741(11) 1 calc PR C 2
C94' C 0.4081(11) 1.2608(13) 0.6338(17) 0.068(6) Uiso 0.741(11) 1 d PDU C 2
H94C H 0.4480 1.2360 0.6932 0.082 Uiso 0.741(11) 1 calc PR C 2
H94D H 0.4560 1.2210 0.5860 0.082 Uiso 0.741(11) 1 calc PR C 2
O100 O 0.4018(7) 0.4937(6) 1.0686(5) 0.032(2) Uani 1 1 d DU . .
C101 C 0.318(2) 0.492(2) 1.133(2) 0.040(9) Uiso 0.259(11) 1 d PDU C 1
H10A H 0.3222 0.5270 1.1870 0.048 Uiso 0.259(11) 1 calc PR C 1
H10B H 0.2427 0.5273 1.1044 0.048 Uiso 0.259(11) 1 calc PR C 1
C102 C 0.342(4) 0.386(2) 1.157(3) 0.115(16) Uiso 0.259(11) 1 d PDU C 1
H10C H 0.2729 0.3741 1.1524 0.138 Uiso 0.259(11) 1 calc PR C 1
H10D H 0.3724 0.3667 1.2198 0.138 Uiso 0.259(11) 1 calc PR C 1
C103 C 0.426(3) 0.3265(18) 1.090(3) 0.068(12) Uiso 0.259(11) 1 d PDU C 1
H10E H 0.4829 0.2634 1.1211 0.081 Uiso 0.259(11) 1 calc PR C 1
H10F H 0.3890 0.3070 1.0412 0.081 Uiso 0.259(11) 1 calc PR C 1
C104 C 0.477(2) 0.3928(14) 1.054(3) 0.047(10) Uiso 0.259(11) 1 d PDU C 1
H10G H 0.5492 0.3761 1.0854 0.057 Uiso 0.259(11) 1 calc PR C 1
H10H H 0.4894 0.3849 0.9885 0.057 Uiso 0.259(11) 1 calc PR C 1
C111 C 0.3038(9) 0.4819(9) 1.1023(9) 0.032(3) Uiso 0.741(11) 1 d PDU C 2
H11A H 0.2444 0.5489 1.1148 0.038 Uiso 0.741(11) 1 calc PR C 2
H11B H 0.3219 0.4358 1.1584 0.038 Uiso 0.741(11) 1 calc PR C 2
C112 C 0.2698(13) 0.4370(14) 1.0283(12) 0.083(5) Uiso 0.741(11) 1 d PDU C 2
H11C H 0.2035 0.4897 0.9956 0.099 Uiso 0.741(11) 1 calc PR C 2
H11D H 0.2498 0.3809 1.0531 0.099 Uiso 0.741(11) 1 calc PR C 2
C113 C 0.3629(15) 0.3965(15) 0.9648(11) 0.095(6) Uiso 0.741(11) 1 d PDU C 2
H11E H 0.3855 0.3222 0.9596 0.113 Uiso 0.741(11) 1 calc PR C 2
H11F H 0.3412 0.4325 0.9037 0.113 Uiso 0.741(11) 1 calc PR C 2
C114 C 0.4502(10) 0.4154(10) 1.0038(9) 0.044(4) Uiso 0.741(11) 1 d PDU C 2
H11G H 0.4887 0.4396 0.9560 0.053 Uiso 0.741(11) 1 calc PR C 2
H11H H 0.5053 0.3517 1.0352 0.053 Uiso 0.741(11) 1 calc PR C 2
C200 C 0.422(6) 1.166(5) 1.237(3) 0.59(4) Uiso 1 1 d DU . .
H20D H 0.4597 1.1247 1.1871 0.879 Uiso 1 1 calc R . .
H20E H 0.4496 1.2197 1.2432 0.879 Uiso 1 1 calc R . .
H20F H 0.3413 1.1985 1.2235 0.879 Uiso 1 1 calc R . .
C201 C 0.446(3) 1.094(3) 1.330(3) 0.33(2) Uiso 1 1 d DU . .
H20G H 0.4089 1.0464 1.3323 0.394 Uiso 1 1 calc R . .
H20H H 0.5264 1.0580 1.3468 0.394 Uiso 1 1 calc R . .
C202 C 0.386(3) 1.188(3) 1.381(2) 0.272(14) Uiso 1 1 d DU . .
H20I H 0.4362 1.2231 1.3938 0.327 Uiso 1 1 calc R . .
H20L H 0.3589 1.1706 1.4397 0.327 Uiso 1 1 calc R . .
C203 C 0.277(3) 1.265(2) 1.310(2) 0.258(13) Uiso 1 1 d DU . .
H20M H 0.3030 1.2776 1.2488 0.310 Uiso 1 1 calc R . .
H20M H 0.2209 1.2359 1.3036 0.310 Uiso 1 1 calc R . .
C204 C 0.236(2) 1.358(2) 1.362(2) 0.229(12) Uiso 1 1 d DU . .
H20N H 0.2867 1.3936 1.3587 0.275 Uiso 1 1 calc R . .
H20O H 0.2233 1.3423 1.4261 0.275 Uiso 1 1 calc R . .
C205 C 0.123(2) 1.4211(19) 1.3074(18) 0.205(10) Uiso 1 1 d DU . .
H20P H 0.0835 1.4866 1.3341 0.308 Uiso 1 1 calc R . .
H20Q H 0.0764 1.3822 1.3101 0.308 Uiso 1 1 calc R . .
H20R H 0.1389 1.4337 1.2440 0.308 Uiso 1 1 calc R . .

loop_
_atom_site_aniso_label
_atom_site_aniso_U_11
_atom_site_aniso_U_22
_atom_site_aniso_U_33
_atom_site_aniso_U_23
_atom_site_aniso_U_13
_atom_site_aniso_U_12
Rh1 0.0177(7) 0.0255(7) 0.0355(7) -0.0001(6) 0.0018(6) -0.0076(6)
Rh2 0.0143(7) 0.0254(7) 0.0268(6) -0.0010(5) 0.0004(5) -0.0061(6)
Rh3 0.0161(7) 0.0271(7) 0.0288(6) -0.0021(5) 0.0011(5) -0.0080(6)
Rh4 0.0172(7) 0.0300(7) 0.0317(6) 0.0039(6) 0.0007(5) -0.0080(6)
O1 0.017(5) 0.032(6) 0.038(5) 0.000(4) -0.001(4) -0.014(5)
O2 0.011(5) 0.028(6) 0.054(6) 0.001(5) 0.009(5) -0.011(5)
O3 0.033(5) 0.019(5) 0.044(5) 0.002(4) 0.000(4) -0.013(4)
O4 0.024(4) 0.035(4) 0.034(4) 0.008(3) -0.001(3) -0.010(3)
O5 0.030(5) 0.028(5) 0.026(4) 0.003(4) -0.002(4) -0.018(4)
O6 0.031(6) 0.049(7) 0.026(5) -0.010(5) 0.013(4) -0.015(6)
O7 0.018(6) 0.029(6) 0.041(6) 0.016(5) -0.008(4) -0.008(5)
O8 0.018(5) 0.028(5) 0.028(4) -0.002(4) -0.003(4) -0.007(4)
O9 0.016(5) 0.033(6) 0.040(5) -0.004(4) 0.007(4) -0.010(5)
O10 0.022(6) 0.040(7) 0.058(7) -0.001(6) 0.015(5) -0.013(6)
O11 0.033(6) 0.027(6) 0.030(5) 0.004(5) -0.015(5) -0.011(5)
O12 0.024(5) 0.055(7) 0.045(6) 0.012(5) -0.009(4) -0.007(5)
O14 0.047(6) 0.045(7) 0.028(5) -0.005(5) 0.002(4) -0.026(5)
O15 0.020(6) 0.021(5) 0.031(5) 0.001(4) -0.003(4) 0.003(4)
O16 0.022(6) 0.032(6) 0.048(6) 0.005(5) 0.007(5) -0.006(5)
O17 0.089(6) 0.050(4) 0.088(6) -0.011(4) -0.035(5) -0.016(5)
O18 0.100(7) 0.058(6) 0.099(7) -0.034(5) -0.016(6) 0.006(5)
O19 0.012(5) 0.033(6) 0.042(6) -0.001(5) 0.000(5) -0.002(5)
O20 0.036(3) 0.037(3) 0.043(3) 0.002(3) -0.009(3) -0.011(3)
O21 0.018(6) 0.032(6) 0.040(5) 0.006(5) 0.009(5) -0.005(5)
C2 0.024(8) 0.020(7) 0.026(7) -0.005(6) -0.007(6) 0.006(6)
C3 0.016(8) 0.040(9) 0.048(8) -0.008(7) 0.012(6) -0.018(7)
C5 0.028(9) 0.030(8) 0.047(8) -0.003(7) -0.002(7) 0.006(7)
C6 0.061(11) 0.079(12) 0.055(9) 0.005(8) -0.030(8) -0.028(10)
C7 0.035(8) 0.044(10) 0.074(10) 0.009(8) 0.003(7) 0.014(7)
C8 0.040(10) 0.040(9) 0.099(11) 0.030(8) -0.032(8) -0.009(8)
C9 0.024(8) 0.049(9) 0.045(7) -0.017(6) -0.002(6) -0.015(7)
C10 0.016(7) 0.032(8) 0.036(7) -0.003(6) -0.011(6) 0.001(6)
C11 0.025(8) 0.042(9) 0.055(8) -0.006(7) 0.026(7) -0.020(7)
C13 0.048(9) 0.040(8) 0.059(8) -0.014(7) 0.023(7) -0.009(7)
C14 0.019(8) 0.036(9) 0.045(8) -0.012(7) 0.013(7) -0.015(7)
C15 0.009(4) 0.053(7) 0.064(7) -0.013(5) 0.017(4) -0.009(4)
C16 0.032(9) 0.040(8) 0.042(7) -0.011(7) 0.021(6) -0.020(7)
C21 0.020(8) 0.040(9) 0.027(6) 0.001(6) 0.011(6) -0.012(7)
C22 0.006(4) 0.036(6) 0.037(5) -0.008(4) 0.005(3) -0.006(3)
C23 0.022(5) 0.027(5) 0.038(5) -0.012(4) 0.011(4) -0.009(4)
C24 0.017(8) 0.041(9) 0.031(7) 0.003(7) 0.003(6) -0.012(7)
C25 0.023(8) 0.032(8) 0.035(8) -0.003(7) 0.006(6) -0.012(7)
C26 0.023(5) 0.042(7) 0.023(5) -0.010(5) 0.004(5) 0.002(5)
C27 0.031(4) 0.032(4) 0.034(4) -0.002(4) 0.000(4) -0.008(4)
C28 0.041(5) 0.042(5) 0.039(5) -0.007(4) 0.005(4) -0.017(4)
C29 0.079(7) 0.024(4) 0.055(6) -0.007(4) -0.008(5) -0.020(5)
C33 0.040(5) 0.050(5) 0.036(5) -0.004(4) -0.003(4) -0.019(4)
C34 0.043(5) 0.042(5) 0.027(4) -0.009(4) 0.004(4) -0.014(4)
C35 0.060(6) 0.061(6) 0.027(4) -0.003(4) -0.011(5) -0.014(5)
C36 0.080(8) 0.061(7) 0.035(5) 0.019(5) 0.012(5) 0.010(6)
C37 0.115(10) 0.056(7) 0.066(7) -0.018(6) -0.042(7) -0.023(7)
C38 0.037(5) 0.045(5) 0.033(4) 0.007(4) -0.003(4) -0.007(4)
C39 0.043(6) 0.083(8) 0.038(5) 0.005(5) -0.013(5) -0.021(6)
C40 0.037(5) 0.057(6) 0.050(6) -0.005(5) 0.002(5) 0.006(5)
C41 0.038(6) 0.120(11) 0.067(7) -0.019(8) -0.014(6) 0.001(7)
C45 0.037(5) 0.055(6) 0.039(5) -0.004(4) -0.002(5) 0.003(5)
C46 0.053(6) 0.045(6) 0.038(5) -0.002(5) -0.001(5) -0.011(5)
C47 0.054(6) 0.024(5) 0.071(7) 0.006(5) -0.038(6) -0.009(5)
C48 0.030(4) 0.041(5) 0.042(5) 0.009(4) -0.012(4) -0.012(4)
C49 0.027(4) 0.031(4) 0.039(4) -0.007(4) 0.010(4) -0.008(4)
C51 0.059(9) 0.085(12) 0.048(8) -0.025(8) 0.026(7) -0.051(9)
C54 0.032(9) 0.028(8) 0.042(8) -0.006(7) -0.005(7) -0.008(7)
C55 0.026(8) 0.049(9) 0.028(6) -0.009(6) 0.010(6) -0.017(7)
C56 0.022(5) 0.057(7) 0.055(7) 0.000(5) 0.020(4) -0.025(5)
C61 0.013(7) 0.032(8) 0.037(7) -0.003(7) -0.004(6) 0.001(6)
C62 0.017(7) 0.027(7) 0.056(9) 0.005(7) -0.014(7) 0.002(6)
C63 0.050(9) 0.042(8) 0.076(10) 0.001(8) 0.039(8) 0.001(7)
C64 0.023(5) 0.089(10) 0.123(12) 0.052(8) -0.039(6) -0.039(6)
C65 0.025(8) 0.032(8) 0.041(7) -0.013(6) 0.014(6) -0.018(7)
C66 0.008(6) 0.027(6) 0.041(7) -0.012(6) 0.004(5) 0.007(5)
C68 0.028(9) 0.040(9) 0.051(9) 0.005(7) -0.009(7) -0.013(8)
C69 0.040(9) 0.031(8) 0.053(7) -0.011(6) 0.016(6) -0.002(7)
C70 0.055(10) 0.034(8) 0.077(11) 0.019(7) -0.032(8) -0.006(7)
C71 0.041(9) 0.029(8) 0.106(12) 0.005(8) 0.002(9) -0.007(7)
C72 0.033(9) 0.024(8) 0.031(7) -0.001(6) -0.006(7) -0.002(7)
C73 0.018(8) 0.030(9) 0.048(8) -0.004(7) 0.004(7) -0.015(7)
C74 0.019(8) 0.017(7) 0.038(7) -0.014(6) 0.002(6) 0.001(6)
C76 0.014(5) 0.037(6) 0.035(5) 0.000(4) -0.001(3) -0.010(4)
C77 0.019(5) 0.028(5) 0.038(6) -0.005(4) 0.008(4) -0.010(4)
C78 0.054(8) 0.015(6) 0.040(7) 0.007(5) -0.025(6) -0.010(6)
C79 0.009(7) 0.050(10) 0.032(8) -0.008(8) -0.001(6) 0.004(7)
C80 0.057(10) 0.091(12) 0.036(8) -0.007(8) -0.012(7) -0.014(9)
C81 0.014(4) 0.031(6) 0.029(5) -0.009(4) 0.005(3) -0.005(4)
O90 0.040(5) 0.039(6) 0.078(7) -0.009(5) 0.008(5) -0.018(4)
O100 0.032(4) 0.025(5) 0.041(5) 0.004(4) 0.007(4) -0.012(4)

loop_
_atom_type_symbol
_atom_type_description
_atom_type_scat_dispersion_real
_atom_type_scat_dispersion_imag
_atom_type_scat_source
C C 0.0020 0.0020 'International Tables Vol C Tables 4.2.6.8 and 6.1.1.4'
H H 0.0000 0.0000 'International Tables Vol C Tables 4.2.6.8 and 6.1.1.4'
O O 0.0080 0.0060 'International Tables Vol C Tables 4.2.6.8 and 6.1.1.4'
Rh Rh -1.2870 0.9190 'International Tables Vol C Tables 4.2.6.8 and 6.1.1.4'

loop_
_geom_angle_atom_site_label_1
_geom_angle_atom_site_label_2
_geom_angle_atom_site_label_3
_geom_angle
_geom_angle_site_symmetry_1
_geom_angle_site_symmetry_3
_geom_angle_publ_flag
O3 Rh1 O7 86.4(4) . . ?
O3 Rh1 O1 87.6(4) . . ?
O7 Rh1 O1 171.8(4) . . ?
O3 Rh1 O5 175.7(4) . . ?
O7 Rh1 O5 94.0(4) . . ?
O1 Rh1 O5 91.6(4) . . ?
O3 Rh1 Rh2 89.3(3) . . ?
O7 Rh1 Rh2 87.1(3) . . ?
O1 Rh1 Rh2 87.2(3) . . ?
O5 Rh1 Rh2 86.5(3) . . ?
O4 Rh2 O6 176.8(5) . . ?
O4 Rh2 O2 91.2(4) . . ?
O6 Rh2 O2 89.0(4) . . ?
O4 Rh2 O8 86.0(4) . . ?
O6 Rh2 O8 93.7(4) . . ?
O2 Rh2 O8 176.7(4) . . ?
O4 Rh2 Rh1 87.1(3) . . ?
O6 Rh2 Rh1 89.7(3) . . ?
O2 Rh2 Rh1 88.6(3) . . ?
O8 Rh2 Rh1 89.6(3) . . ?
O15 Rh3 O11 90.9(4) . . ?
O15 Rh3 O9 179.5(4) . . ?
O11 Rh3 O9 88.8(4) . . ?
O15 Rh3 O13 88.7(4) . . ?
O11 Rh3 O13 175.5(4) . . ?
O9 Rh3 O13 91.5(4) . . ?
O15 Rh3 Rh4 89.9(3) . . ?
O11 Rh3 Rh4 89.4(3) . . ?
O9 Rh3 Rh4 89.6(3) . . ?
O13 Rh3 Rh4 86.1(3) . . ?
O12 Rh4 O16 90.8(4) . . ?
O12 Rh4 O10 91.3(5) . . ?
O16 Rh4 O10 174.8(4) . . ?
O12 Rh4 O14 178.0(5) . . ?
O16 Rh4 O14 88.9(4) . . ?
O10 Rh4 O14 88.8(4) . . ?
O12 Rh4 Rh3 88.1(3) . . ?
O16 Rh4 Rh3 87.9(3) . . ?
O10 Rh4 Rh3 87.4(3) . . ?
O14 Rh4 Rh3 89.9(3) . . ?
C1 O1 Rh1 117.4(9) . . ?
C1 O2 Rh2 119.1(9) . . ?
C50 O3 Rh1 119.7(9) . . ?
C50 O4 Rh2 120.7(9) . . ?
C25 O5 Rh1 120.6(9) . . ?
C25 O6 Rh2 118.1(9) . . ?
C52 O7 Rh1 119.6(9) . . ?
C52 O8 Rh2 118.8(9) . . ?
C81 O9 Rh3 116.7(9) . . ?
C81 O10 Rh4 117.8(9) . . ?
C79 O11 Rh3 118.2(10) . . ?
C79 O12 Rh4 117.1(9) . . ?
C77 O13 Rh3 121.8(9) . . ?
C77 O14 Rh4 118.4(10) . . ?
C76 O15 Rh3 116.7(9) . . ?
C76 O16 Rh4 118.6(10) . . ?
C24 O19 C23 121.5(12) . . ?
C49 O20 C48 117.0(6) . . ?
C75 O21 C74 118.0(12) . . ?
O2 C1 O1 126.8(14) . . ?
O2 C1 C2 117.5(12) . . ?
O1 C1 C2 115.6(13) . . ?
C24 C2 C3 119.6(14) . . ?
C24 C2 C1 124.9(13) . . ?
C3 C2 C1 115.3(12) . . ?
C4 C3 C2 122.7(12) . . ?
C3 C4 C9 115.0(13) . . ?
C3 C4 C5 123.0(13) . . ?
C9 C4 C5 122.0(14) . . ?
C7 C5 C6 107.3(13) . . ?
C7 C5 C8 110.9(14) . . ?
C6 C5 C8 107.5(13) . . ?
C7 C5 C4 112.6(12) . . ?
C6 C5 C4 108.3(13) . . ?
C8 C5 C4 110.0(12) . . ?
C10 C9 C4 124.2(15) . . ?
C9 C10 C24 116.8(14) . . ?
C9 C10 C11 120.8(14) . . ?
C24 C10 C11 122.4(12) . . ?
C14 C11 C12 110.4(13) . . ?
C14 C11 C13 109.1(13) . . ?
C12 C11 C13 107.9(12) . . ?
C14 C11 C10 111.0(12) . . ?
C12 C11 C10 107.4(12) . . ?
C13 C11 C10 110.9(13) . . ?
C23 C14 C15 114.7(13) . . ?
C23 C14 C11 123.7(12) . . ?
C15 C14 C11 121.7(12) . . ?
C16 C15 C14 125.6(14) . . ?
C21 C16 C15 117.1(13) . . ?
C21 C16 C17 121.8(13) . . ?
C15 C16 C17 120.8(13) . . ?
C19 C17 C18 111.4(14) . . ?
C19 C17 C16 110.5(13) . . ?
C18 C17 C16 114.3(13) . . ?
C19 C17 C20 108.2(12) . . ?
C18 C17 C20 104.7(12) . . ?
C16 C17 C20 107.3(13) . . ?
C19 C17 C20' 76.4(14) . . ?
C18 C17 C20' 123.4(16) . . ?
C16 C17 C20' 114.0(15) . . ?
C20 C17 C20' 32.4(12) . . ?
C19 C17 C19' 31.6(13) . . ?
C18 C17 C19' 86.8(14) . . ?
C16 C17 C19' 106.0(13) . . ?
C20 C17 C19' 136.0(15) . . ?
C20' C17 C19' 106.5(16) . . ?
C19 C17 C18' 132.0(17) . . ?
C18 C17 C18' 25.9(13) . . ?
C16 C17 C18' 110.4(13) . . ?
C20 C17 C18' 82.1(14) . . ?
C20' C17 C18' 108.1(16) . . ?
C19' C17 C18' 112.0(17) . . ?
C16 C21 C22 122.1(13) . . ?
C21 C22 C23 119.9(12) . . ?
C21 C22 C81 115.8(12) . . ?
C23 C22 C81 123.9(12) . . ?
O19 C23 C14 121.1(12) . . ?
O19 C23 C22 118.7(12) . . ?
C14 C23 C22 120.1(12) . . ?
C2 C24 O19 118.6(13) . . ?
C2 C24 C10 121.4(13) . . ?
O19 C24 C10 119.9(12) . . ?
O5 C25 O6 124.8(13) . . ?
O5 C25 C26 123.6(13) . . ?
O6 C25 C26 111.6(12) . . ?
C49 C26 C27 115.4(10) . . ?
C49 C26 C25 125.9(12) . . ?
C27 C26 C25 118.0(11) . . ?
C28 C27 C26 124.5(8) . . ?
C33 C28 C27 115.3(8) . . ?
C33 C28 C29 122.0(7) . . ?
C27 C28 C29 122.5(7) . . ?
C30' C29 C32' 114.0(19) . . ?
C30' C29 C28 109.1(13) . . ?
C32' C29 C28 110.4(15) . . ?
C30' C29 C32 126.2(15) . . ?
C32' C29 C32 15.5(17) . . ?
C28 C29 C32 110.1(11) . . ?
C30' C29 C31 91.3(14) . . ?
C32' C29 C31 118.5(18) . . ?
C28 C29 C31 112.1(9) . . ?
C32 C29 C31 106.2(11) . . ?
C30' C29 C30 22.1(12) . . ?
C32' C29 C30 95.3(16) . . ?
C28 C29 C30 107.4(10) . . ?
C32 C29 C30 109.6(11) . . ?
C31 C29 C30 111.5(10) . . ?
C30' C29 C31' 121.5(18) . . ?
C32' C29 C31' 95(2) . . ?
C28 C29 C31' 106.2(15) . . ?
C32 C29 C31' 79.9(17) . . ?
C31 C29 C31' 31.7(14) . . ?
C30 C29 C31' 138.8(17) . . ?
C28 C33 C34 123.9(7) . . ?
C49 C34 C33 115.9(7) . . ?
C49 C34 C35 119.4(7) . . ?
C33 C34 C35 124.6(7) . . ?
C36 C35 C38 111.7(9) . . ?
C36 C35 C37 108.3(9) . . ?
C38 C35 C37 109.5(9) . . ?
C36 C35 C34 110.0(8) . . ?
C38 C35 C34 106.6(7) . . ?
C37 C35 C34 110.8(8) . . ?
C48 C38 C39 113.1(9) . . ?
C48 C38 C35 121.0(7) . . ?
C39 C38 C35 125.9(8) . . ?
C40 C39 C38 124.7(9) . . ?
C45 C40 C39 117.3(8) . . ?
C45 C40 C41 120.4(10) . . ?
C39 C40 C41 122.3(9) . . ?
C43' C41 C43 133(2) . . ?
C43' C41 C42' 124(3) . . ?
C43 C41 C42' 31.3(17) . . ?
C43' C41 C42 43(2) . . ?
C43 C41 C42 110.7(12) . . ?
C42' C41 C42 87.1(18) . . ?
C43' C41 C44 68(2) . . ?
C43 C41 C44 107.4(12) . . ?
C42' C41 C44 137(2) . . ?
C42 C41 C44 110.1(11) . . ?
C43' C41 C40 115(2) . . ?
C43 C41 C40 111.1(12) . . ?
C42' C41 C40 103.0(19) . . ?
C42 C41 C40 111.1(12) . . ?
C44 C41 C40 106.3(11) . . ?
C40 C45 C46 122.5(10) . . ?
C48 C46 C45 116.9(8) . . ?
C48 C46 C47 127.5(8) . . ?
C45 C46 C47 115.6(9) . . ?
O18 C47 O17 120.7(10) . . ?
O18 C47 C46 120.2(9) . . ?
O17 C47 C46 119.1(10) . . ?
C46 C48 C38 125.3(8) . . ?
C46 C48 O20 117.2(7) . . ?
C38 C48 O20 117.5(8) . . ?
C26 C49 O20 116.9(8) . . ?
C26 C49 C34 124.8(9) . . ?
O20 C49 C34 118.3(7) . . ?
O3 C50 O4 123.0(13) . . ?
O3 C50 C51 121.9(13) . . ?
O4 C50 C51 115.1(13) . . ?
O8 C52 O7 124.8(14) . . ?
O8 C52 C53 119.2(13) . . ?
O7 C52 C53 115.2(12) . . ?
C75 C53 C54 117.2(14) . . ?
C75 C53 C52 125.9(13) . . ?
C54 C53 C52 116.7(12) . . ?
C53 C54 C55 123.4(13) . . ?
C60 C55 C54 114.8(13) . . ?
C60 C55 C56 124.9(13) . . ?
C54 C55 C56 120.2(13) . . ?
C59 C56 C58' 133.0(16) . . ?
C59 C56 C59' 36.5(12) . . ?
C58' C56 C59' 108.6(14) . . ?
C59 C56 C58 109.0(12) . . ?
C58' C56 C58 34.1(12) . . ?
C59' C56 C58 76.8(13) . . ?
C59 C56 C57 113.3(12) . . ?
C58' C56 C57 72.9(13) . . ?
C59' C56 C57 140.5(15) . . ?
C58 C56 C57 105.1(11) . . ?
C59 C56 C57' 74.7(13) . . ?
C58' C56 C57' 107.5(14) . . ?
C59' C56 C57' 108.6(14) . . ?
C58 C56 C57' 130.8(14) . . ?
C57 C56 C57' 40.4(12) . . ?
C59 C56 C55 109.6(12) . . ?
C58' C56 C55 111.3(14) . . ?
C59' C56 C55 106.3(14) . . ?
C58 C56 C55 110.1(11) . . ?
C57 C56 C55 109.6(11) . . ?
C57' C56 C55 114.4(13) . . ?
C55 C60 C61 122.7(15) . . ?
C60 C61 C75 121.2(13) . . ?
C60 C61 C62 118.0(13) . . ?
C75 C61 C62 120.8(12) . . ?
C65 C62 C61 110.8(12) . . ?
C65 C62 C63 107.5(12) . . ?
C61 C62 C63 108.1(12) . . ?
C65 C62 C64 109.3(12) . . ?
C61 C62 C64 108.2(11) . . ?
C63 C62 C64 112.9(12) . . ?
C74 C65 C66 119.0(12) . . ?
C74 C65 C62 122.0(13) . . ?
C66 C65 C62 119.0(13) . . ?
C67 C66 C65 123.5(13) . . ?
C66 C67 C72 116.9(12) . . ?
C66 C67 C68 123.0(13) . . ?
C72 C67 C68 120.1(12) . . ?
C70 C68 C67 109.6(13) . . ?
C70 C68 C71 113.3(14) . . ?
C67 C68 C71 109.6(12) . . ?
C70 C68 C69 110.1(12) . . ?
C67 C68 C69 109.8(12) . . ?
C71 C68 C69 104.2(13) . . ?
C73 C72 C67 122.6(13) . . ?
C72 C73 C74 118.9(14) . . ?
C72 C73 C76 117.7(12) . . ?
C74 C73 C76 123.4(13) . . ?
C65 C74 O21 124.9(13) . . ?
C65 C74 C73 118.9(12) . . ?
O21 C74 C73 116.2(13) . . ?
C53 C75 O21 116.4(14) . . ?
C53 C75 C61 120.7(13) . . ?
O21 C75 C61 122.8(12) . . ?
O16 C76 O15 126.0(14) . . ?
O16 C76 C73 116.5(13) . . ?
O15 C76 C73 117.2(12) . . ?
O13 C77 O14 123.7(14) . . ?
O13 C77 C78 117.8(12) . . ?
O14 C77 C78 118.5(12) . . ?
O11 C79 O12 127.0(14) . . ?
O11 C79 C80 117.6(15) . . ?
O12 C79 C80 115.3(14) . . ?
O10 C81 O9 125.9(13) . . ?
O10 C81 C22 116.4(12) . . ?
O9 C81 C22 116.6(12) . . ?
C91 O90 C91' 8.6(18) . . ?
C91 O90 C94 107.0(16) . . ?
C91' O90 C94 98.5(14) . . ?
C91 O90 C94' 113.3(17) . . ?
C91' O90 C94' 104.7(10) . . ?
C94 O90 C94' 8.1(18) . . ?
C92 C91 O90 104.1(15) . . ?
C91 C92 C93 109.8(13) . . ?
C94 C93 C92 105.0(12) . . ?
C93 C94 O90 106.6(15) . . ?
C92' C91' O90 106.2(10) . . ?
C91' C92' C93' 107.2(11) . . ?
C94' C93' C92' 101.0(11) . . ?
C93' C94' O90 104.5(11) . . ?
C104 O100 C111 103.6(12) . . ?
C104 O100 C101 109.9(13) . . ?
C111 O100 C101 21.4(15) . . ?
C104 O100 C114 32.7(17) . . ?
C111 O100 C114 106.0(8) . . ?
C101 O100 C114 122.6(15) . . ?
C102 C101 O100 107.2(14) . . ?
C101 C102 C103 105.4(15) . . ?
C104 C103 C102 106.2(15) . . ?
O100 C104 C103 106.6(14) . . ?
O100 C111 C112 103.6(9) . . ?
C111 C112 C113 109.5(10) . . ?
C114 C113 C112 104.4(10) . . ?
C113 C114 O100 108.2(10) . . ?
C202 C201 C200 90(2) . . ?
C201 C202 C203 104(3) . . ?
C204 C203 C202 98(2) . . ?
C203 C204 C205 99(2) . . ?

loop_
_geom_bond_atom_site_label_1
_geom_bond_atom_site_label_2
_geom_bond_distance
_geom_bond_site_symmetry_2
_geom_bond_publ_flag
Rh1 O3 1.997(10) . ?
Rh1 O7 2.019(10) . ?
Rh1 O1 2.032(10) . ?
Rh1 O5 2.088(9) . ?
Rh1 Rh2 2.3667(15) . ?
Rh2 O4 1.992(11) . ?
Rh2 O6 2.001(10) . ?
Rh2 O2 2.017(10) . ?
Rh2 O8 2.018(10) . ?
Rh3 O15 2.010(10) . ?
Rh3 O11 2.014(9) . ?
Rh3 O9 2.022(10) . ?
Rh3 O13 2.099(10) . ?
Rh3 Rh4 2.3710(15) . ?
Rh4 O12 1.993(12) . ?
Rh4 O16 2.060(10) . ?
Rh4 O10 2.072(11) . ?
Rh4 O14 2.086(10) . ?
O1 C1 1.303(15) . ?
O2 C1 1.193(17) . ?
O3 C50 1.243(16) . ?
O4 C50 1.310(18) . ?
O5 C25 1.186(16) . ?
O6 C25 1.334(16) . ?
O7 C52 1.310(17) . ?
O8 C52 1.231(15) . ?
O9 C81 1.301(15) . ?
O10 C81 1.242(17) . ?
O11 C79 1.196(17) . ?
O12 C79 1.357(19) . ?
O13 C77 1.260(17) . ?
O14 C77 1.266(16) . ?
O15 C76 1.335(17) . ?
O16 C76 1.240(16) . ?
O17 C47 1.253(11) . ?
O18 C47 1.201(13) . ?
O19 C24 1.347(16) . ?
O19 C23 1.381(15) . ?
O20 C49 1.396(9) . ?
O20 C48 1.416(9) . ?
O21 C75 1.387(15) . ?
O21 C74 1.405(16) . ?
C1 C2 1.507(19) . ?
C2 C24 1.352(18) . ?
C2 C3 1.425(18) . ?
C3 C4 1.389(19) . ?
C4 C9 1.42(2) . ?
C4 C5 1.570(19) . ?
C5 C7 1.54(2) . ?
C5 C6 1.545(19) . ?
C5 C8 1.55(2) . ?
C9 C10 1.40(2) . ?
C10 C24 1.425(19) . ?
C10 C11 1.524(19) . ?
C11 C14 1.44(2) . ?
C11 C12 1.494(18) . ?
C11 C13 1.50(2) . ?
C14 C23 1.403(19) . ?
C14 C15 1.409(19) . ?
C15 C16 1.40(2) . ?
C16 C21 1.335(18) . ?
C16 C17 1.547(19) . ?
C17 C19 1.530(17) . ?
C17 C18 1.535(17) . ?
C17 C20 1.562(16) . ?
C17 C20' 1.56(2) . ?
C17 C19' 1.63(3) . ?
C17 C18' 1.65(3) . ?
C21 C22 1.385(16) . ?
C22 C23 1.43(2) . ?
C22 C81 1.516(17) . ?
C25 C26 1.485(18) . ?
C26 C49 1.347(14) . ?
C26 C27 1.430(16) . ?
C27 C28 1.404(11) . ?
C28 C33 1.381(11) . ?
C28 C29 1.518(12) . ?
C29 C30' 1.44(3) . ?
C29 C32' 1.49(3) . ?
C29 C32 1.548(17) . ?
C29 C31 1.554(14) . ?
C29 C30 1.559(15) . ?
C29 C31' 1.66(4) . ?
C33 C34 1.415(11) . ?
C34 C49 1.412(11) . ?
C34 C35 1.521(11) . ?
C35 C36 1.435(14) . ?
C35 C38 1.469(13) . ?
C35 C37 1.481(13) . ?
C38 C48 1.410(11) . ?
C38 C39 1.419(12) . ?
C39 C40 1.396(14) . ?
C40 C45 1.354(13) . ?
C40 C41 1.562(14) . ?
C41 C43' 1.48(5) . ?
C41 C43 1.510(16) . ?
C41 C42' 1.52(4) . ?
C41 C42 1.530(15) . ?
C41 C44 1.534(15) . ?
C45 C46 1.425(12) . ?
C46 C48 1.359(13) . ?
C46 C47 1.517(13) . ?
C50 C51 1.522(19) . ?
C52 C53 1.474(19) . ?
C53 C75 1.38(2) . ?
C53 C54 1.426(17) . ?
C54 C55 1.433(19) . ?
C55 C60 1.38(2) . ?
C55 C56 1.516(17) . ?
C56 C59 1.466(13) . ?
C56 C58' 1.482(15) . ?
C56 C59' 1.500(15) . ?
C56 C58 1.504(13) . ?
C56 C57 1.508(14) . ?
C56 C57' 1.513(15) . ?
C60 C61 1.387(18) . ?
C61 C75 1.378(19) . ?
C61 C62 1.587(18) . ?
C62 C65 1.494(19) . ?
C62 C63 1.59(2) . ?
C62 C64 1.598(18) . ?
C65 C74 1.352(19) . ?
C65 C66 1.416(19) . ?
C66 C67 1.370(18) . ?
C67 C72 1.397(19) . ?
C67 C68 1.501(19) . ?
C68 C70 1.49(2) . ?
C68 C71 1.51(2) . ?
C68 C69 1.537(18) . ?
C72 C73 1.363(18) . ?
C73 C74 1.468(18) . ?
C73 C76 1.506(19) . ?
C77 C78 1.453(18) . ?
C79 C80 1.558(19) . ?
O90 C91 1.440(15) . ?
O90 C91' 1.446(12) . ?
O90 C94 1.454(15) . ?
O90 C94' 1.464(12) . ?
C91 C92 1.425(18) . ?
C92 C93 1.48(2) . ?
C93 C94 1.420(18) . ?
C91' C92' 1.433(15) . ?
C92' C93' 1.497(18) . ?
C93' C94' 1.428(16) . ?
O100 C104 1.395(14) . ?
O100 C111 1.431(10) . ?
O100 C101 1.437(14) . ?
O100 C114 1.449(11) . ?
C101 C102 1.421(17) . ?
C102 C103 1.49(2) . ?
C103 C104 1.425(17) . ?
C111 C112 1.448(14) . ?
C112 C113 1.468(18) . ?
C113 C114 1.397(14) . ?
C200 C201 1.60(3) . ?
C201 C202 1.50(3) . ?
C202 C203 1.70(4) . ?
C203 C204 1.48(3) . ?
C204 C205 1.56(3) . ?

loop_
_geom_torsion_atom_site_label_1
_geom_torsion_atom_site_label_2
_geom_torsion_atom_site_label_3
_geom_torsion_atom_site_label_4
_geom_torsion
_geom_torsion_site_symmetry_1
_geom_torsion_site_symmetry_2
_geom_torsion_site_symmetry_3
_geom_torsion_site_symmetry_4
_geom_torsion_publ_flag
O3 Rh1 Rh2 O4 3.2(3) . . . . ?
O7 Rh1 Rh2 O4 89.6(4) . . . . ?
O1 Rh1 Rh2 O4 -84.4(4) . . . . ?
O5 Rh1 Rh2 O4 -176.2(5) . . . . ?
O3 Rh1 Rh2 O6 -176.4(5) . . . . ?
O7 Rh1 Rh2 O6 -90.1(4) . . . . ?
O1 Rh1 Rh2 O6 95.9(4) . . . . ?
O5 Rh1 Rh2 O6 4.1(3) . . . . ?
O3 Rh1 Rh2 O2 94.5(4) . . . . ?
O7 Rh1 Rh2 O2 -179.1(5) . . . . ?
O1 Rh1 Rh2 O2 6.8(3) . . . . ?
O5 Rh1 Rh2 O2 -84.9(4) . . . . ?
O3 Rh1 Rh2 O8 -82.7(4) . . . . ?
O7 Rh1 Rh2 O8 3.6(3) . . . . ?
O1 Rh1 Rh2 O8 -170.4(4) . . . . ?
O5 Rh1 Rh2 O8 97.8(4) . . . . ?
O15 Rh3 Rh4 O12 88.9(4) . . . . ?
O11 Rh3 Rh4 O12 -2.0(4) . . . . ?
O9 Rh3 Rh4 O12 -90.8(4) . . . . ?
O13 Rh3 Rh4 O12 177.6(5) . . . . ?
O15 Rh3 Rh4 O16 -2.0(3) . . . . ?
O11 Rh3 Rh4 O16 -92.9(4) . . . . ?
O9 Rh3 Rh4 O16 178.3(5) . . . . ?
O13 Rh3 Rh4 O16 86.7(4) . . . . ?
O15 Rh3 Rh4 O10 -179.7(5) . . . . ?
O11 Rh3 Rh4 O10 89.4(4) . . . . ?
O9 Rh3 Rh4 O10 0.5(3) . . . . ?
O13 Rh3 Rh4 O10 -91.0(4) . . . . ?
O15 Rh3 Rh4 O14 -90.9(4) . . . . ?
O11 Rh3 Rh4 O14 178.2(5) . . . . ?
O9 Rh3 Rh4 O14 89.4(4) . . . . ?
O13 Rh3 Rh4 O14 -2.2(3) . . . . ?
O3 Rh1 O1 C1 -96.7(9) . . . . ?
O7 Rh1 O1 C1 -53(3) . . . . ?
O5 Rh1 O1 C1 79.1(9) . . . . ?
Rh2 Rh1 O1 C1 -7.3(8) . . . . ?
O4 Rh2 O2 C1 78.2(11) . . . . ?
O6 Rh2 O2 C1 -98.5(11) . . . . ?
O8 Rh2 O2 C1 48(7) . . . . ?
Rh1 Rh2 O2 C1 -8.8(10) . . . . ?
O7 Rh1 O3 C50 -91.8(11) . . . . ?
O1 Rh1 O3 C50 82.5(11) . . . . ?
O5 Rh1 O3 C50 3(7) . . . . ?
Rh2 Rh1 O3 C50 -4.7(11) . . . . ?
O6 Rh2 O4 C50 3(9) . . . . ?
O2 Rh2 O4 C50 -91.5(11) . . . . ?
O8 Rh2 O4 C50 86.8(11) . . . . ?
Rh1 Rh2 O4 C50 -3.0(11) . . . . ?
O3 Rh1 O5 C25 -11(7) . . . . ?
O7 Rh1 O5 C25 82.7(12) . . . . ?
O1 Rh1 O5 C25 -91.2(12) . . . . ?
Rh2 Rh1 O5 C25 -4.1(11) . . . . ?
O4 Rh2 O6 C25 -11(9) . . . . ?
O2 Rh2 O6 C25 83.0(10) . . . . ?
O8 Rh2 O6 C25 -95.2(10) . . . . ?
Rh1 Rh2 O6 C25 -5.6(10) . . . . ?
O3 Rh1 O7 C52 85.8(10) . . . . ?
O1 Rh1 O7 C52 42(4) . . . . ?
O5 Rh1 O7 C52 -89.9(10) . . . . ?
Rh2 Rh1 O7 C52 -3.7(9) . . . . ?
O4 Rh2 O8 C52 -92.0(10) . . . . ?
O6 Rh2 O8 C52 84.8(10) . . . . ?
O2 Rh2 O8 C52 -61(7) . . . . ?
Rh1 Rh2 O8 C52 -4.9(9) . . . . ?
O15 Rh3 O9 C81 -39(54) . . . . ?
O11 Rh3 O9 C81 -98.5(9) . . . . ?
O13 Rh3 O9 C81 77.1(9) . . . . ?
Rh4 Rh3 O9 C81 -9.0(9) . . . . ?
O12 Rh4 O10 C81 96.3(11) . . . . ?
O16 Rh4 O10 C81 -17(6) . . . . ?
O14 Rh4 O10 C81 -81.7(11) . . . . ?
Rh3 Rh4 O10 C81 8.3(10) . . . . ?
O15 Rh3 O11 C79 -85.6(11) . . . . ?
O9 Rh3 O11 C79 93.9(11) . . . . ?
O13 Rh3 O11 C79 0(6) . . . . ?
Rh4 Rh3 O11 C79 4.3(11) . . . . ?
O16 Rh4 O12 C79 88.4(11) . . . . ?
O10 Rh4 O12 C79 -86.9(11) . . . . ?
O14 Rh4 O12 C79 6(16) . . . . ?
Rh3 Rh4 O12 C79 0.5(10) . . . . ?
O15 Rh3 O13 C77 93.9(11) . . . . ?
O11 Rh3 O13 C77 9(6) . . . . ?
O9 Rh3 O13 C77 -85.6(11) . . . . ?
Rh4 Rh3 O13 C77 3.9(10) . . . . ?
O12 Rh4 O14 C77 -3(16) . . . . ?
O16 Rh4 O14 C77 -86.4(11) . . . . ?
O10 Rh4 O14 C77 89.0(11) . . . . ?
Rh3 Rh4 O14 C77 1.5(10) . . . . ?
O11 Rh3 O15 C76 96.2(9) . . . . ?
O9 Rh3 O15 C76 36(54) . . . . ?
O13 Rh3 O15 C76 -79.4(9) . . . . ?
Rh4 Rh3 O15 C76 6.8(9) . . . . ?
O12 Rh4 O16 C76 -90.7(10) . . . . ?
O10 Rh4 O16 C76 23(6) . . . . ?
O14 Rh4 O16 C76 87.3(10) . . . . ?
Rh3 Rh4 O16 C76 -2.7(10) . . . . ?
Rh2 O2 C1 O1 5.6(19) . . . . ?
Rh2 O2 C1 C2 -172.8(8) . . . . ?
Rh1 O1 C1 O2 2.7(18) . . . . ?
Rh1 O1 C1 C2 -178.9(8) . . . . ?
O2 C1 C2 C24 19.9(19) . . . . ?
O1 C1 C2 C24 -158.7(13) . . . . ?
O2 C1 C2 C3 -155.0(13) . . . . ?
O1 C1 C2 C3 26.4(16) . . . . ?
C24 C2 C3 C4 0(2) . . . . ?
C1 C2 C3 C4 175.5(12) . . . . ?
C2 C3 C4 C9 -4(2) . . . . ?
C2 C3 C4 C5 176.2(12) . . . . ?
C3 C4 C5 C7 -156.2(14) . . . . ?
C9 C4 C5 C7 24.3(19) . . . . ?
C3 C4 C5 C6 85.3(17) . . . . ?
C9 C4 C5 C6 -94.2(16) . . . . ?
C3 C4 C5 C8 -32(2) . . . . ?
C9 C4 C5 C8 148.6(13) . . . . ?
C3 C4 C9 C10 5(2) . . . . ?
C5 C4 C9 C10 -175.0(14) . . . . ?
C4 C9 C10 C24 -2(2) . . . . ?
C4 C9 C10 C11 177.0(13) . . . . ?
C9 C10 C11 C14 -174.3(14) . . . . ?
C24 C10 C11 C14 5(2) . . . . ?
C9 C10 C11 C12 64.9(18) . . . . ?
C24 C10 C11 C12 -115.8(14) . . . . ?
C9 C10 C11 C13 -52.8(18) . . . . ?
C24 C10 C11 C13 126.5(16) . . . . ?
C12 C11 C14 C23 118.4(14) . . . . ?
C13 C11 C14 C23 -123.1(15) . . . . ?
C10 C11 C14 C23 -1(2) . . . . ?
C12 C11 C14 C15 -60.6(18) . . . . ?
C13 C11 C14 C15 57.8(18) . . . . ?
C10 C11 C14 C15 -179.6(13) . . . . ?
C23 C14 C15 C16 -3(2) . . . . ?
C11 C14 C15 C16 175.6(16) . . . . ?
C14 C15 C16 C21 6(2) . . . . ?
C14 C15 C16 C17 179.5(13) . . . . ?
C21 C16 C17 C19 62.5(19) . . . . ?
C15 C16 C17 C19 -110.5(18) . . . . ?
C21 C16 C17 C18 -170.8(15) . . . . ?
C15 C16 C17 C18 16(2) . . . . ?
C21 C16 C17 C20 -55.2(18) . . . . ?
C15 C16 C17 C20 131.7(16) . . . . ?
C21 C16 C17 C20' -21(2) . . . . ?
C15 C16 C17 C20' 165.7(18) . . . . ?
C21 C16 C17 C19' 95.5(19) . . . . ?
C15 C16 C17 C19' -77.6(19) . . . . ?
C21 C16 C17 C18' -143.1(19) . . . . ?
C15 C16 C17 C18' 44(2) . . . . ?
C15 C16 C21 C22 -3(2) . . . . ?
C17 C16 C21 C22 -176.0(12) . . . . ?
C16 C21 C22 C23 -3(2) . . . . ?
C16 C21 C22 C81 -177.0(13) . . . . ?
C24 O19 C23 C14 4.9(19) . . . . ?
C24 O19 C23 C22 -177.8(13) . . . . ?
C15 C14 C23 O19 174.8(13) . . . . ?
C11 C14 C23 O19 -4(2) . . . . ?
C15 C14 C23 C22 -2(2) . . . . ?
C11 C14 C23 C22 178.5(14) . . . . ?
C21 C22 C23 O19 -171.7(12) . . . . ?
C81 C22 C23 O19 2(2) . . . . ?
C21 C22 C23 C14 6(2) . . . . ?
C81 C22 C23 C14 179.2(12) . . . . ?
C3 C2 C24 O19 -173.6(12) . . . . ?
C1 C2 C24 O19 12(2) . . . . ?
C3 C2 C24 C10 3(2) . . . . ?
C1 C2 C24 C10 -171.5(12) . . . . ?
C23 O19 C24 C2 176.5(13) . . . . ?
C23 O19 C24 C10 -0.4(19) . . . . ?
C9 C10 C24 C2 -2(2) . . . . ?
C11 C10 C24 C2 178.4(13) . . . . ?
C9 C10 C24 O19 174.6(12) . . . . ?
C11 C10 C24 O19 -5(2) . . . . ?
Rh1 O5 C25 O6 1(2) . . . . ?
Rh1 O5 C25 C26 177.1(10) . . . . ?
Rh2 O6 C25 O5 4(2) . . . . ?
Rh2 O6 C25 C26 -172.6(9) . . . . ?
O5 C25 C26 C49 -21(2) . . . . ?
O6 C25 C26 C49 156.0(12) . . . . ?
O5 C25 C26 C27 169.4(13) . . . . ?
O6 C25 C26 C27 -13.9(18) . . . . ?
C49 C26 C27 C28 3.8(16) . . . . ?
C25 C26 C27 C28 174.8(10) . . . . ?
C26 C27 C28 C33 -1.4(14) . . . . ?
C26 C27 C28 C29 -176.4(10) . . . . ?
C33 C28 C29 C30' -104.5(18) . . . . ?
C27 C28 C29 C30' 70.2(18) . . . . ?
C33 C28 C29 C32' 21(2) . . . . ?
C27 C28 C29 C32' -163.9(19) . . . . ?
C33 C28 C29 C32 37.9(15) . . . . ?
C27 C28 C29 C32 -147.4(13) . . . . ?
C33 C28 C29 C31 155.9(12) . . . . ?
C27 C28 C29 C31 -29.4(14) . . . . ?
C33 C28 C29 C30 -81.3(13) . . . . ?
C27 C28 C29 C30 93.4(13) . . . . ?
C33 C28 C29 C31' 123(2) . . . . ?
C27 C28 C29 C31' -62(2) . . . . ?
C27 C28 C33 C34 -0.6(13) . . . . ?
C29 C28 C33 C34 174.4(9) . . . . ?
C28 C33 C34 C49 0.2(13) . . . . ?
C28 C33 C34 C35 176.6(9) . . . . ?
C49 C34 C35 C36 83.3(11) . . . . ?
C33 C34 C35 C36 -93.0(11) . . . . ?
C49 C34 C35 C38 -38.0(11) . . . . ?
C33 C34 C35 C38 145.7(9) . . . . ?
C49 C34 C35 C37 -157.1(9) . . . . ?
C33 C34 C35 C37 26.6(13) . . . . ?
C36 C35 C38 C48 -80.9(10) . . . . ?
C37 C35 C38 C48 159.2(8) . . . . ?
C34 C35 C38 C48 39.3(11) . . . . ?
C36 C35 C38 C39 96.7(11) . . . . ?
C37 C35 C38 C39 -23.3(13) . . . . ?
C34 C35 C38 C39 -143.2(9) . . . . ?
C48 C38 C39 C40 2.4(13) . . . . ?
C35 C38 C39 C40 -175.3(9) . . . . ?
C38 C39 C40 C45 0.8(15) . . . . ?
C38 C39 C40 C41 -178.6(10) . . . . ?
C45 C40 C41 C43' 138(3) . . . . ?
C39 C40 C41 C43' -42(3) . . . . ?
C45 C40 C41 C43 -51.7(16) . . . . ?
C39 C40 C41 C43 127.6(13) . . . . ?
C45 C40 C41 C42' -83(2) . . . . ?
C39 C40 C41 C42' 96(2) . . . . ?
C45 C40 C41 C42 -175.3(11) . . . . ?
C39 C40 C41 C42 4.0(16) . . . . ?
C45 C40 C41 C44 64.8(14) . . . . ?
C39 C40 C41 C44 -115.8(13) . . . . ?
C39 C40 C45 C46 -1.8(15) . . . . ?
C41 C40 C45 C46 177.6(10) . . . . ?
C40 C45 C46 C48 -0.7(14) . . . . ?
C40 C45 C46 C47 -179.5(9) . . . . ?
C48 C46 C47 O18 172.6(11) . . . . ?
C45 C46 C47 O18 -8.7(16) . . . . ?
C48 C46 C47 O17 -5.1(17) . . . . ?
C45 C46 C47 O17 173.5(10) . . . . ?
C45 C46 C48 C38 4.5(14) . . . . ?
C47 C46 C48 C38 -176.8(9) . . . . ?
C45 C46 C48 O20 -175.0(8) . . . . ?
C47 C46 C48 O20 3.7(14) . . . . ?
C39 C38 C48 C46 -5.2(13) . . . . ?
C35 C38 C48 C46 172.6(9) . . . . ?
C39 C38 C48 O20 174.3(7) . . . . ?
C35 C38 C48 O20 -7.9(12) . . . . ?
C49 O20 C48 C46 149.7(8) . . . . ?
C49 O20 C48 C38 -29.9(10) . . . . ?
C27 C26 C49 O20 176.2(9) . . . . ?
C25 C26 C49 O20 6.1(17) . . . . ?
C27 C26 C49 C34 -4.3(16) . . . . ?
C25 C26 C49 C34 -174.5(11) . . . . ?
C48 O20 C49 C26 -149.8(9) . . . . ?
C48 O20 C49 C34 30.7(10) . . . . ?
C33 C34 C49 C26 2.5(14) . . . . ?
C35 C34 C49 C26 -174.1(10) . . . . ?
C33 C34 C49 O20 -178.0(7) . . . . ?
C35 C34 C49 O20 5.4(12) . . . . ?
Rh1 O3 C50 O4 4(2) . . . . ?
Rh1 O3 C50 C51 -178.5(11) . . . . ?
Rh2 O4 C50 O3 0(2) . . . . ?
Rh2 O4 C50 C51 -177.7(10) . . . . ?
Rh2 O8 C52 O7 3.4(18) . . . . ?
Rh2 O8 C52 C53 172.7(9) . . . . ?
Rh1 O7 C52 O8 0.9(19) . . . . ?
Rh1 O7 C52 C53 -168.7(9) . . . . ?
O8 C52 C53 C75 -10(2) . . . . ?
O7 C52 C53 C75 160.1(14) . . . . ?
O8 C52 C53 C54 164.8(12) . . . . ?
O7 C52 C53 C54 -24.9(18) . . . . ?
C75 C53 C54 C55 -2(2) . . . . ?
C52 C53 C54 C55 -177.4(13) . . . . ?
C53 C54 C55 C60 1(2) . . . . ?
C53 C54 C55 C56 -175.4(12) . . . . ?
C60 C55 C56 C59 98.9(16) . . . . ?
C54 C55 C56 C59 -84.7(17) . . . . ?
C60 C55 C56 C58' -57(2) . . . . ?
C54 C55 C56 C58' 119.0(17) . . . . ?
C60 C55 C56 C59' 60.6(19) . . . . ?
C54 C55 C56 C59' -122.9(17) . . . . ?
C60 C55 C56 C58 -21.0(19) . . . . ?
C54 C55 C56 C58 155.5(14) . . . . ?
C60 C55 C56 C57 -136.2(15) . . . . ?
C54 C55 C56 C57 40.3(18) . . . . ?
C60 C55 C56 C57' -179.6(17) . . . . ?
C54 C55 C56 C57' -3(2) . . . . ?
C54 C55 C60 C61 0(2) . . . . ?
C56 C55 C60 C61 176.9(13) . . . . ?
C55 C60 C61 C75 -1(2) . . . . ?
C55 C60 C61 C62 175.0(14) . . . . ?
C60 C61 C62 C65 -177.9(12) . . . . ?
C75 C61 C62 C65 -1.4(19) . . . . ?
C60 C61 C62 C63 -60.3(15) . . . . ?
C75 C61 C62 C63 116.1(15) . . . . ?
C60 C61 C62 C64 62.2(17) . . . . ?
C75 C61 C62 C64 -121.3(15) . . . . ?
C61 C62 C65 C74 -5.9(19) . . . . ?
C63 C62 C65 C74 -123.8(14) . . . . ?
C64 C62 C65 C74 113.3(14) . . . . ?
C61 C62 C65 C66 175.0(12) . . . . ?
C63 C62 C65 C66 57.1(16) . . . . ?
C64 C62 C65 C66 -65.8(17) . . . . ?
C74 C65 C66 C67 -3(2) . . . . ?
C62 C65 C66 C67 176.6(13) . . . . ?
C65 C66 C67 C72 -0.7(19) . . . . ?
C65 C66 C67 C68 -179.2(13) . . . . ?
C66 C67 C68 C70 98.6(16) . . . . ?
C72 C67 C68 C70 -79.9(16) . . . . ?
C66 C67 C68 C71 -26.4(17) . . . . ?
C72 C67 C68 C71 155.1(13) . . . . ?
C66 C67 C68 C69 -140.3(13) . . . . ?
C72 C67 C68 C69 41.2(18) . . . . ?
C66 C67 C72 C73 0.2(19) . . . . ?
C68 C67 C72 C73 178.7(12) . . . . ?
C67 C72 C73 C74 3.3(19) . . . . ?
C67 C72 C73 C76 -178.6(12) . . . . ?
C66 C65 C74 O21 -173.4(12) . . . . ?
C62 C65 C74 O21 8(2) . . . . ?
C66 C65 C74 C73 6.0(19) . . . . ?
C62 C65 C74 C73 -173.1(12) . . . . ?
C75 O21 C74 C65 -0.9(19) . . . . ?
C75 O21 C74 C73 179.7(12) . . . . ?
C72 C73 C74 C65 -6.5(19) . . . . ?
C76 C73 C74 C65 175.6(12) . . . . ?
C72 C73 C74 O21 172.9(12) . . . . ?
C76 C73 C74 O21 -5.0(18) . . . . ?
C54 C53 C75 O21 177.6(12) . . . . ?
C52 C53 C75 O21 -7(2) . . . . ?
C54 C53 C75 C61 1(2) . . . . ?
C52 C53 C75 C61 175.7(13) . . . . ?
C74 O21 C75 C53 176.3(12) . . . . ?
C74 O21 C75 C61 -7.0(19) . . . . ?
C60 C61 C75 C53 1(2) . . . . ?
C62 C61 C75 C53 -175.5(14) . . . . ?
C60 C61 C75 O21 -175.7(13) . . . . ?
C62 C61 C75 O21 8(2) . . . . ?
Rh4 O16 C76 O15 9.4(19) . . . . ?
Rh4 O16 C76 C73 -177.0(9) . . . . ?
Rh3 O15 C76 O16 -11.5(18) . . . . ?
Rh3 O15 C76 C73 175.0(8) . . . . ?
C72 C73 C76 O16 -16.8(18) . . . . ?
C74 C73 C76 O16 161.1(12) . . . . ?
C72 C73 C76 O15 157.4(12) . . . . ?
C74 C73 C76 O15 -24.7(18) . . . . ?
Rh3 O13 C77 O14 -4(2) . . . . ?
Rh3 O13 C77 C78 178.6(9) . . . . ?
Rh4 O14 C77 O13 1(2) . . . . ?
Rh4 O14 C77 C78 178.7(10) . . . . ?
Rh3 O11 C79 O12 -5(2) . . . . ?
Rh3 O11 C79 C80 178.6(10) . . . . ?
Rh4 O12 C79 O11 3(2) . . . . ?
Rh4 O12 C79 C80 179.1(10) . . . . ?
Rh4 O10 C81 O9 -19(2) . . . . ?
Rh4 O10 C81 C22 173.5(8) . . . . ?
Rh3 O9 C81 O10 19.5(19) . . . . ?
Rh3 O9 C81 C22 -173.1(8) . . . . ?
C21 C22 C81 O10 12.6(18) . . . . ?
C23 C22 C81 O10 -161.2(14) . . . . ?
C21 C22 C81 O9 -156.0(12) . . . . ?
C23 C22 C81 O9 30.2(19) . . . . ?
C91' O90 C91 C92 -36(20) . . . . ?
C94 O90 C91 C92 -26(6) . . . . ?
C94' O90 C91 C92 -31(5) . . . . ?
O90 C91 C92 C93 15(5) . . . . ?
C91 C92 C93 C94 2(5) . . . . ?
C92 C93 C94 O90 -18(4) . . . . ?
C91 O90 C94 C93 28(5) . . . . ?
C91' O90 C94 C93 29(4) . . . . ?
C94' O90 C94 C93 169(23) . . . . ?
C91 O90 C91' C92' -167(25) . . . . ?
C94 O90 C91' C92' 23(3) . . . . ?
C94' O90 C91' C92' 17(2) . . . . ?
O90 C91' C92' C93' 7(2) . . . . ?
C91' C92' C93' C94' -29(2) . . . . ?
C92' C93' C94' O90 40(2) . . . . ?
C91 O90 C94' C93' -38(3) . . . . ?
C91' O90 C94' C93' -37(2) . . . . ?
C94 O90 C94' C93' -78(20) . . . . ?
C104 O100 C101 C102 -1(4) . . . . ?
C111 O100 C101 C102 75(4) . . . . ?
C114 O100 C101 C102 33(4) . . . . ?
O100 C101 C102 C103 -12(5) . . . . ?
C101 C102 C103 C104 20(5) . . . . ?
C111 O100 C104 C103 -7(3) . . . . ?
C101 O100 C104 C103 14(4) . . . . ?
C114 O100 C104 C103 -106(4) . . . . ?
C102 C103 C104 O100 -21(5) . . . . ?
C104 O100 C111 C112 -60(2) . . . . ?
C101 O100 C111 C112 -170(4) . . . . ?
C114 O100 C111 C112 -26.7(14) . . . . ?
O100 C111 C112 C113 15.8(18) . . . . ?
C111 C112 C113 C114 2(2) . . . . ?
C112 C113 C114 O100 -18.7(18) . . . . ?
C104 O100 C114 C113 120(3) . . . . ?
C111 O100 C114 C113 29.4(15) . . . . ?
C101 O100 C114 C113 44(2) . . . . ?
C200 C201 C202 C203 38(4) . . . . ?
C201 C202 C203 C204 -173(3) . . . . ?
C202 C203 C204 C205 -170(2) . . . . ?
